data_7216263
loop_
_publ_author_name
'Fujiyama, Shinjiro'
'Seino, Shintaro'
'Kamiya, Natsumi'
'Nishi, Koji'
'Yoza, Kenji'
'Yokomori, Yoshinobu'

_publ_section_title
;
 Adsorption structures of non-aromatic hydrocarbons on silicalite-1 using
 the single-crystal X-ray diffraction method.
;
_journal_issue 30
_journal_name_full 'Physical chemistry chemical physics : PCCP'
_journal_page_first 15839
_journal_page_last 15845
_journal_paper_doi 10.1039/c4cp01860e
_journal_volume 16
_journal_year 2014
_chemical_formula_sum 'C1.3 H0 O48 Si24'
_chemical_formula_weight 1458
_chemical_name_systematic
; 
 ? 
;
_space_group_IT_number 14
_symmetry_cell_setting monoclinic
_symmetry_space_group_name_Hall '-P 2yn'
_symmetry_space_group_name_H-M 'P 1 21/n 1'
_atom_sites_solution_hydrogens none
_atom_sites_solution_primary direct
_atom_sites_solution_secondary difmap
_audit_creation_method SHELXL-97
_cell_angle_alpha 90.00
_cell_angle_beta 90.04(3)
_cell_angle_gamma 90.00
_cell_formula_units_Z 4
_cell_length_a 13.29(2)
_cell_length_b 20.02(3)
_cell_length_c 19.79(3)
_cell_measurement_temperature 296(2)
_cell_volume 5265(14)
_computing_cell_refinement 'Bruker XSCANS'
_computing_data_collection 'Bruker XSCANS'
_computing_data_reduction 'Bruker SHELXTL'
_computing_molecular_graphics 'Bruker SHELXTL'
_computing_publication_material 'Bruker SHELXTL'
_computing_structure_refinement 'SHELXL-97 (Sheldrick, 1997)'
_computing_structure_solution 'SHELXS-97 (Sheldrick, 1990)'
_diffrn_ambient_temperature 296(2)
_diffrn_measured_fraction_theta_full 0.942
_diffrn_measured_fraction_theta_max 0.942
_diffrn_measurement_device_type 'Bruker P4'
_diffrn_measurement_method '\w scans'
_diffrn_radiation_monochromator graphite
_diffrn_radiation_source 'fine-focus sealed tube'
_diffrn_radiation_type MoK\a
_diffrn_radiation_wavelength 0.71073
_diffrn_reflns_av_R_equivalents 0.1062
_diffrn_reflns_av_sigmaI/netI 0.1134
_diffrn_reflns_limit_h_max 17
_diffrn_reflns_limit_h_min -17
_diffrn_reflns_limit_k_max 26
_diffrn_reflns_limit_k_min -26
_diffrn_reflns_limit_l_max 26
_diffrn_reflns_limit_l_min -26
_diffrn_reflns_number 61824
_diffrn_reflns_theta_full 28.75
_diffrn_reflns_theta_max 28.75
_diffrn_reflns_theta_min 1.02
_exptl_absorpt_coefficient_mu 0.689
_exptl_absorpt_correction_T_max 0.9534
_exptl_absorpt_correction_T_min 0.8902
_exptl_absorpt_correction_type analytical
_exptl_crystal_density_diffrn 1.910
_exptl_crystal_density_method 'not measured'
_exptl_crystal_F_000 3048
_exptl_crystal_size_max 0.17
_exptl_crystal_size_mid 0.12
_exptl_crystal_size_min 0.07
_refine_diff_density_max 0.549
_refine_diff_density_min -0.599
_refine_diff_density_rms 0.124
_refine_ls_extinction_method none
_refine_ls_goodness_of_fit_ref 0.872
_refine_ls_hydrogen_treatment none
_refine_ls_matrix_type full
_refine_ls_number_parameters 671
_refine_ls_number_reflns 12864
_refine_ls_number_restraints 8
_refine_ls_restrained_S_all 0.889
_refine_ls_R_factor_all 0.1203
_refine_ls_R_factor_gt 0.0549
_refine_ls_shift/su_max 0.001
_refine_ls_shift/su_mean 0.000
_refine_ls_structure_factor_coef Fsqd
_refine_ls_weighting_details 'calc w=1/[\s^2^(Fo^2^)+(0.0468P)^2^+0.0000P] where P=(Fo^2^+2Fc^2^)/3'
_refine_ls_weighting_scheme calc
_refine_ls_wR_factor_gt 0.1102
_refine_ls_wR_factor_ref 0.1273
_reflns_number_gt 6589
_reflns_number_total 12864
_reflns_threshold_expression >2sigma(I)
_cod_data_source_file c4cp01860e2.cif
_cod_data_source_block f_ip_twin_02
_cod_depositor_comments
;
The following automatic conversions were performed:

'_symmetry_cell_setting' value 'Monoclinic' changed to 'monoclinic'
according to
/usr/data/users/saulius/crontab/automatic-downloads/rss-feeds/RSC/lib/dictionaries/cif_core.dic
dictionary named 'cif_core.dic' version 2.4.2 from
2011-04-26.

'_exptl_absorpt_correction_type' value 'Analytical'
changed to 'analytical' according to
/usr/data/users/saulius/crontab/automatic-downloads/rss-feeds/RSC/lib/dictionaries/cif_core.dic
dictionary named 'cif_core.dic' version 2.4.2 from 2011-04-26.

Automatic conversion script
Id: cif_fix_values 2281 2013-09-26 08:29:07Z andrius 

 Adding full bibliography for 7216252--7216267.cif.
;
_cod_original_cell_volume 5265(13)
_cod_original_sg_symbol_H-M P2(1)/n
_cod_database_code 7216263

loop_
_symmetry_equiv_pos_as_xyz
'x, y, z'
'-x+1/2, y+1/2, -z+1/2'
'-x, -y, -z'
'x-1/2, -y-1/2, z-1/2'

loop_
_atom_site_label
_atom_site_type_symbol
_atom_site_fract_x
_atom_site_fract_y
_atom_site_fract_z
_atom_site_U_iso_or_equiv
_atom_site_adp_type
_atom_site_occupancy
_atom_site_symmetry_multiplicity
_atom_site_calc_flag
_atom_site_refinement_flags
_atom_site_disorder_assembly
_atom_site_disorder_group
C101 C 0.109(10) 0.403(4) 0.729(8) 0.65(11) Uiso 0.261(16) 1 d PD A 1
C103 C 0.138(8) 0.508(6) 0.797(4) 0.38(8) Uiso 0.261(16) 1 d PD A 1
C102 C 0.059(7) 0.459(4) 0.770(5) 1.0(2) Uiso 0.261(16) 1 d PD A 1
C105 C 0.005(6) 0.506(4) 0.705(4) 0.29(5) Uiso 0.261(16) 1 d PD A 1
C104 C 0.233(9) 0.541(5) 0.768(8) 0.45(8) Uiso 0.261(16) 1 d PD A 1
Si1 Si 0.32303(15) 0.42071(8) -0.05575(11) 0.0160(4) Uani 1 1 d . . .
Si2 Si 0.16811(15) 0.31270(10) -0.03011(9) 0.0180(4) Uani 1 1 d . . .
Si3 Si -0.04878(15) 0.27942(9) -0.06248(10) 0.0175(4) Uani 1 1 d . . .
Si4 Si -0.03493(14) 0.12366(9) -0.06284(10) 0.0159(4) Uani 1 1 d . . .
Si5 Si 0.17752(16) 0.07602(9) -0.02816(9) 0.0145(4) Uani 1 1 d . . .
Si6 Si 0.31589(15) 0.19411(9) -0.05603(11) 0.0181(4) Uani 1 1 d . . .
Si7 Si 0.31986(16) 0.42509(9) 0.17159(10) 0.0164(4) Uani 1 1 d . . .
Si8 Si 0.17577(15) 0.31120(10) 0.12723(9) 0.0172(4) Uani 1 1 d . . .
Si9 Si -0.03584(15) 0.27308(9) 0.17554(10) 0.0172(4) Uani 1 1 d . . .
Si10 Si -0.03297(16) 0.11899(9) 0.17548(9) 0.0177(5) Uani 1 1 d . . .
Si11 Si 0.17754(16) 0.07116(9) 0.12922(10) 0.0172(4) Uani 1 1 d . . .
Si12 Si 0.31509(16) 0.19004(10) 0.16664(9) 0.0173(4) Uani 1 1 d . . .
Si13 Si 0.33498(14) 0.42769(8) 0.55713(11) 0.0154(4) Uani 1 1 d . . .
Si14 Si 0.18870(15) 0.31179(10) 0.52741(9) 0.0181(4) Uani 1 1 d . . .
Si15 Si -0.02972(14) 0.27773(9) 0.56125(10) 0.0162(4) Uani 1 1 d . . .
Si16 Si -0.03258(14) 0.12172(9) 0.56428(10) 0.0163(4) Uani 1 1 d . . .
Si17 Si 0.18018(16) 0.07067(9) 0.52745(9) 0.0147(4) Uani 1 1 d . . .
Si18 Si 0.31892(15) 0.18715(9) 0.56223(10) 0.0165(4) Uani 1 1 d . . .
Si19 Si 0.31606(16) 0.42385(9) 0.32795(9) 0.0160(4) Uani 1 1 d . . .
Si20 Si 0.17160(15) 0.31200(9) 0.36921(10) 0.0179(4) Uani 1 1 d . . .
Si21 Si -0.04309(15) 0.27315(9) 0.33081(9) 0.0175(5) Uani 1 1 d . . .
Si22 Si -0.03656(16) 0.11862(10) 0.32931(10) 0.0174(4) Uani 1 1 d . . .
Si23 Si 0.17800(16) 0.07208(8) 0.36953(10) 0.0158(4) Uani 1 1 d . . .
Si24 Si 0.30162(15) 0.19303(9) 0.32062(9) 0.0174(4) Uani 1 1 d . . .
O1 O 0.2252(4) 0.3768(2) -0.0578(3) 0.0359(13) Uani 1 1 d . . .
O2 O 0.0605(3) 0.3105(2) -0.0650(2) 0.0275(12) Uani 1 1 d . . .
O3 O -0.0439(4) 0.2017(2) -0.0505(3) 0.0427(13) Uani 1 1 d . . .
O4 O 0.0792(3) 0.1030(2) -0.0668(2) 0.0284(12) Uani 1 1 d . . .
O5 O 0.2718(3) 0.1208(2) -0.0467(3) 0.0259(12) Uani 1 1 d . . .
O6 O 0.2287(4) 0.2467(2) -0.0470(3) 0.0408(14) Uani 1 1 d . . .
O7 O 0.2295(4) 0.3760(3) 0.1547(3) 0.0396(16) Uani 1 1 d . . .
O8 O 0.0702(4) 0.3050(2) 0.1654(2) 0.0353(13) Uani 1 1 d . . .
O9 O -0.0312(4) 0.1955(2) 0.1560(2) 0.0307(13) Uani 1 1 d . . .
O10 O 0.0768(4) 0.0890(3) 0.1683(2) 0.0349(14) Uani 1 1 d . . .
O11 O 0.2663(4) 0.1201(3) 0.1514(3) 0.0367(15) Uani 1 1 d . . .
O12 O 0.2420(4) 0.2477(3) 0.1395(2) 0.0431(15) Uani 1 1 d . . .
O13 O 0.1557(4) 0.3181(3) 0.0496(3) 0.0468(15) Uani 1 1 d . . .
O14 O 0.1570(3) 0.0783(2) 0.0507(2) 0.0282(11) Uani 1 1 d . . .
O15 O 0.3783(4) 0.4143(3) -0.1254(2) 0.0390(15) Uani 1 1 d . . .
O16 O 0.3943(4) 0.3959(3) 0.0042(2) 0.0441(16) Uani 1 1 d . . .
O17 O 0.4191(4) 0.4006(2) 0.1342(2) 0.0256(12) Uani 1 1 d . . .
O18 O 0.3616(3) 0.2002(2) -0.1298(2) 0.0286(12) Uani 1 1 d . . .
O19 O 0.4031(4) 0.2071(3) -0.0023(2) 0.0348(14) Uani 1 1 d . . .
O20 O 0.4197(3) 0.1954(2) 0.1285(2) 0.0303(12) Uani 1 1 d . . .
O21 O 0.2038(3) 0.00265(19) -0.0515(2) 0.0223(11) Uani 1 1 d . . .
O22 O 0.2101(4) -0.0029(2) 0.1471(2) 0.0285(13) Uani 1 1 d . . .
O23 O 0.3435(3) 0.42419(19) 0.2506(3) 0.0304(10) Uani 1 1 d . . .
O24 O 0.3387(3) 0.19743(19) 0.2446(2) 0.0278(10) Uani 1 1 d . . .
O25 O -0.0662(3) 0.28213(17) 0.2531(3) 0.0246(9) Uani 1 1 d . . .
O26 O -0.0680(3) 0.10969(17) 0.2520(3) 0.0234(9) Uani 1 1 d . . .
O27 O 0.2421(4) 0.3777(2) 0.5518(3) 0.0404(14) Uani 1 1 d . . .
O28 O 0.0748(3) 0.3137(2) 0.5535(3) 0.0296(12) Uani 1 1 d . . .
O29 O -0.0112(4) 0.1996(2) 0.5658(3) 0.0423(14) Uani 1 1 d . . .
O30 O 0.0691(3) 0.0837(2) 0.5548(3) 0.0361(13) Uani 1 1 d . . .
O31 O 0.2568(4) 0.1195(2) 0.5644(2) 0.0309(13) Uani 1 1 d . . .
O32 O 0.2446(4) 0.2492(2) 0.5591(3) 0.0359(13) Uani 1 1 d . . .
O33 O 0.2207(4) 0.3786(2) 0.3416(3) 0.0319(14) Uani 1 1 d . . .
O34 O 0.0552(4) 0.3142(2) 0.3537(2) 0.0269(12) Uani 1 1 d . . .
O35 O -0.0257(4) 0.1959(2) 0.3475(2) 0.0313(13) Uani 1 1 d . . .
O36 O 0.0674(4) 0.0839(3) 0.3433(3) 0.0426(15) Uani 1 1 d . . .
O37 O 0.2543(4) 0.1219(3) 0.3342(2) 0.0374(15) Uani 1 1 d . . .
O38 O 0.2206(4) 0.2481(2) 0.3327(2) 0.0380(14) Uani 1 1 d . . .
O39 O 0.1923(4) 0.3060(3) 0.4482(2) 0.0475(14) Uani 1 1 d . . .
O40 O 0.1826(4) 0.0842(2) 0.4484(3) 0.0374(13) Uani 1 1 d . . .
O41 O 0.3887(4) 0.4192(2) 0.6285(3) 0.0321(13) Uani 1 1 d . . .
O42 O 0.4129(4) 0.4137(2) 0.4986(2) 0.0320(13) Uani 1 1 d . . .
O43 O 0.4111(4) 0.3953(2) 0.3681(2) 0.0303(13) Uani 1 1 d . . .
O44 O 0.3840(4) 0.1903(2) 0.6294(2) 0.0271(12) Uani 1 1 d . . .
O45 O 0.3897(4) 0.1870(3) 0.4977(3) 0.0371(14) Uani 1 1 d . . .
O46 O -0.1031(4) 0.2946(3) -0.1316(3) 0.0417(15) Uani 1 1 d . . .
O47 O 0.2094(4) -0.0047(2) 0.5438(2) 0.0251(12) Uani 1 1 d . . .
O48 O 0.2116(4) -0.0016(2) 0.3524(2) 0.0296(13) Uani 1 1 d . . .

loop_
_atom_site_aniso_label
_atom_site_aniso_U_11
_atom_site_aniso_U_22
_atom_site_aniso_U_33
_atom_site_aniso_U_23
_atom_site_aniso_U_13
_atom_site_aniso_U_12
Si1 0.0238(11) 0.0107(8) 0.0133(9) -0.0028(8) 0.0019(10) -0.0002(8)
Si2 0.0239(11) 0.0137(10) 0.0164(9) -0.0006(8) 0.0021(8) -0.0022(9)
Si3 0.0241(11) 0.0157(9) 0.0126(10) -0.0022(8) -0.0012(9) -0.0010(8)
Si4 0.0201(11) 0.0151(10) 0.0125(10) 0.0002(8) -0.0011(10) -0.0019(8)
Si5 0.0207(11) 0.0096(9) 0.0131(9) 0.0009(7) -0.0005(9) -0.0007(8)
Si6 0.0255(11) 0.0141(9) 0.0146(8) 0.0012(9) 0.0030(9) -0.0053(8)
Si7 0.0246(11) 0.0134(10) 0.0111(10) -0.0002(8) 0.0033(10) -0.0029(9)
Si8 0.0183(10) 0.0177(10) 0.0157(9) 0.0000(9) -0.0001(9) -0.0018(9)
Si9 0.0223(11) 0.0164(10) 0.0129(10) 0.0012(8) 0.0027(9) 0.0000(8)
Si10 0.0264(12) 0.0160(10) 0.0107(10) -0.0009(8) 0.0001(9) 0.0002(9)
Si11 0.0234(11) 0.0143(10) 0.0139(10) -0.0005(8) 0.0025(10) -0.0013(9)
Si12 0.0233(10) 0.0165(9) 0.0121(8) 0.0006(8) 0.0015(8) -0.0033(9)
Si13 0.0213(11) 0.0115(8) 0.0135(9) -0.0018(8) 0.0011(9) 0.0010(7)
Si14 0.0217(11) 0.0156(10) 0.0171(9) 0.0017(8) 0.0022(8) -0.0026(9)
Si15 0.0208(11) 0.0159(9) 0.0118(9) 0.0000(8) 0.0025(9) 0.0006(7)
Si16 0.0181(11) 0.0133(9) 0.0176(11) 0.0013(8) 0.0020(10) 0.0012(8)
Si17 0.0205(11) 0.0095(9) 0.0140(9) 0.0003(7) -0.0006(9) -0.0022(8)
Si18 0.0220(10) 0.0133(9) 0.0143(9) 0.0020(8) -0.0019(8) -0.0028(8)
Si19 0.0232(11) 0.0133(10) 0.0115(10) 0.0017(7) 0.0009(10) -0.0010(9)
Si20 0.0235(11) 0.0150(9) 0.0154(9) 0.0015(9) 0.0024(9) -0.0025(9)
Si21 0.0254(12) 0.0153(10) 0.0118(10) -0.0024(8) -0.0002(9) 0.0001(8)
Si22 0.0225(11) 0.0158(10) 0.0140(10) 0.0008(8) -0.0006(10) -0.0003(8)
Si23 0.0243(11) 0.0093(9) 0.0138(9) 0.0015(8) 0.0002(10) 0.0014(8)
Si24 0.0245(11) 0.0154(9) 0.0122(9) -0.0007(8) 0.0045(8) -0.0018(9)
O1 0.042(3) 0.020(3) 0.045(3) 0.008(3) -0.001(3) -0.010(2)
O2 0.019(3) 0.033(3) 0.030(3) 0.005(2) 0.000(2) -0.005(2)
O3 0.058(3) 0.010(2) 0.061(3) -0.001(3) 0.003(3) 0.001(2)
O4 0.019(3) 0.046(3) 0.020(3) 0.005(2) 0.004(2) 0.007(2)
O5 0.019(3) 0.014(2) 0.045(3) 0.002(2) 0.007(3) -0.0072(19)
O6 0.032(3) 0.025(3) 0.066(4) -0.011(3) 0.010(3) 0.009(2)
O7 0.042(4) 0.025(3) 0.052(4) -0.010(3) 0.004(3) -0.021(3)
O8 0.018(3) 0.045(3) 0.043(3) -0.010(3) 0.017(2) -0.007(3)
O9 0.054(4) 0.019(3) 0.019(2) -0.003(2) 0.003(2) 0.002(3)
O10 0.025(3) 0.051(3) 0.029(3) 0.013(2) 0.015(2) 0.019(3)
O11 0.035(3) 0.024(3) 0.051(4) -0.007(2) -0.011(3) -0.011(3)
O12 0.044(4) 0.030(3) 0.055(4) 0.004(3) -0.011(3) 0.021(3)
O13 0.061(4) 0.059(4) 0.021(3) -0.001(3) 0.001(3) 0.005(3)
O14 0.036(3) 0.040(3) 0.009(2) -0.004(2) 0.006(2) 0.004(2)
O15 0.056(4) 0.050(3) 0.011(3) -0.003(3) 0.013(3) 0.014(3)
O16 0.048(4) 0.064(4) 0.020(3) 0.005(3) -0.012(3) 0.019(3)
O17 0.021(3) 0.037(3) 0.019(3) -0.004(2) 0.012(2) 0.000(2)
O18 0.016(2) 0.052(3) 0.018(2) 0.005(2) 0.005(2) -0.007(2)
O19 0.033(3) 0.056(4) 0.016(2) -0.005(2) -0.009(2) -0.007(3)
O20 0.027(3) 0.039(3) 0.024(3) 0.010(2) 0.013(2) 0.004(3)
O21 0.024(3) 0.011(2) 0.031(3) -0.005(2) 0.008(3) -0.0010(19)
O22 0.031(3) 0.013(3) 0.041(3) 0.008(2) 0.002(3) -0.003(2)
O23 0.031(2) 0.048(3) 0.0118(18) 0.004(3) 0.003(3) 0.002(2)
O24 0.033(2) 0.039(2) 0.011(2) -0.002(3) 0.007(3) -0.014(2)
O25 0.030(2) 0.031(2) 0.0129(19) 0.005(2) -0.002(3) 0.0041(18)
O26 0.025(2) 0.032(2) 0.0132(19) 0.000(3) 0.001(3) -0.0013(18)
O27 0.027(3) 0.023(3) 0.072(4) -0.007(3) 0.000(3) -0.014(2)
O28 0.014(2) 0.028(3) 0.046(3) -0.010(3) 0.008(2) -0.003(2)
O29 0.057(4) 0.016(3) 0.054(4) 0.004(3) 0.004(3) -0.002(2)
O30 0.017(3) 0.034(3) 0.057(3) 0.003(3) 0.012(3) 0.012(2)
O31 0.046(3) 0.027(3) 0.020(3) 0.005(2) -0.008(2) -0.016(2)
O32 0.036(3) 0.025(3) 0.046(3) 0.014(3) 0.008(3) 0.010(2)
O33 0.026(3) 0.014(3) 0.055(4) 0.007(2) 0.009(3) -0.012(2)
O34 0.024(3) 0.016(2) 0.041(3) -0.006(2) -0.005(2) -0.003(2)
O35 0.054(4) 0.006(2) 0.034(3) -0.001(2) -0.002(2) -0.003(2)
O36 0.031(3) 0.043(3) 0.053(4) -0.003(3) -0.015(3) 0.019(3)
O37 0.057(4) 0.022(3) 0.033(3) 0.005(2) 0.019(3) -0.007(3)
O38 0.040(3) 0.023(3) 0.051(3) -0.014(3) 0.012(3) 0.010(2)
O39 0.047(3) 0.080(4) 0.016(2) 0.004(3) 0.002(3) 0.003(3)
O40 0.064(4) 0.029(3) 0.020(3) 0.000(2) 0.001(3) -0.007(3)
O41 0.043(3) 0.030(3) 0.023(3) -0.003(2) -0.014(3) 0.017(3)
O42 0.035(3) 0.035(3) 0.026(3) -0.007(2) 0.015(2) 0.011(3)
O43 0.026(3) 0.044(3) 0.022(3) 0.004(3) -0.003(3) 0.011(2)
O44 0.037(3) 0.022(2) 0.022(2) 0.002(2) -0.016(2) -0.008(2)
O45 0.046(3) 0.031(3) 0.034(3) 0.005(2) 0.020(3) -0.009(3)
O46 0.030(3) 0.072(4) 0.023(3) 0.009(3) -0.011(3) 0.007(3)
O47 0.023(3) 0.013(2) 0.040(3) 0.011(2) 0.007(3) -0.002(2)
O48 0.031(3) 0.014(3) 0.043(3) -0.005(2) 0.000(3) 0.004(2)

loop_
_atom_type_symbol
_atom_type_description
_atom_type_scat_dispersion_real
_atom_type_scat_dispersion_imag
_atom_type_scat_source
C C 0.0033 0.0016 'International Tables Vol C Tables 4.2.6.8 and 6.1.1.4'
H H 0.0000 0.0000 'International Tables Vol C Tables 4.2.6.8 and 6.1.1.4'
O O 0.0106 0.0060 'International Tables Vol C Tables 4.2.6.8 and 6.1.1.4'
Si Si 0.0817 0.0704 'International Tables Vol C Tables 4.2.6.8 and 6.1.1.4'

loop_
_geom_angle_atom_site_label_1
_geom_angle_atom_site_label_2
_geom_angle_atom_site_label_3
_geom_angle
_geom_angle_site_symmetry_1
_geom_angle_site_symmetry_3
C102 C103 C104 135(9) . .
C103 C102 C101 111(3) . .
C103 C102 C105 101(3) . .
C101 C102 C105 101(3) . .
O15 Si1 O1 108.7(3) . .
O15 Si1 O47 109.8(3) . 2
O1 Si1 O47 108.0(3) . 2
O15 Si1 O16 110.5(3) . .
O1 Si1 O16 109.6(3) . .
O47 Si1 O16 110.2(3) 2 .
O6 Si2 O2 110.0(3) . .
O6 Si2 O1 111.0(3) . .
O2 Si2 O1 107.6(3) . .
O6 Si2 O13 108.6(3) . .
O2 Si2 O13 109.9(3) . .
O1 Si2 O13 109.7(3) . .
O46 Si3 O3 109.9(3) . .
O46 Si3 O2 108.5(3) . .
O3 Si3 O2 110.8(3) . .
O46 Si3 O45 109.4(3) . 4_565
O3 Si3 O45 109.0(3) . 4_565
O2 Si3 O45 109.2(3) . 4_565
O4 Si4 O3 109.8(3) . .
O4 Si4 O42 109.6(3) . 4_565
O3 Si4 O42 108.3(3) . 4_565
O4 Si4 O43 109.2(3) . 4_565
O3 Si4 O43 109.5(3) . 4_565
O42 Si4 O43 110.5(3) 4_565 4_565
O21 Si5 O5 106.5(3) . .
O21 Si5 O14 110.7(3) . .
O5 Si5 O14 110.3(3) . .
O21 Si5 O4 110.7(3) . .
O5 Si5 O4 110.0(3) . .
O14 Si5 O4 108.6(3) . .
O6 Si6 O18 109.5(3) . .
O6 Si6 O5 109.4(3) . .
O18 Si6 O5 108.6(3) . .
O6 Si6 O19 110.5(3) . .
O18 Si6 O19 108.8(3) . .
O5 Si6 O19 109.9(3) . .
O7 Si7 O17 109.8(3) . .
O7 Si7 O23 110.3(3) . .
O17 Si7 O23 106.8(3) . .
O7 Si7 O48 108.0(3) . 2
O17 Si7 O48 111.2(3) . 2
O23 Si7 O48 110.7(3) . 2
O13 Si8 O12 108.6(3) . .
O13 Si8 O7 110.1(3) . .
O12 Si8 O7 111.1(3) . .
O13 Si8 O8 108.8(3) . .
O12 Si8 O8 110.9(3) . .
O7 Si8 O8 107.3(3) . .
O8 Si9 O44 110.1(3) . 4_565
O8 Si9 O25 107.8(3) . .
O44 Si9 O25 109.4(3) 4_565 .
O8 Si9 O9 109.3(3) . .
O44 Si9 O9 109.6(3) 4_565 .
O25 Si9 O9 110.6(2) . .
O9 Si10 O10 109.4(3) . .
O9 Si10 O41 109.4(3) . 4_565
O10 Si10 O41 111.6(3) . 4_565
O9 Si10 O26 110.4(2) . .
O10 Si10 O26 108.0(3) . .
O41 Si10 O26 107.9(3) 4_565 .
O14 Si11 O22 110.5(3) . .
O14 Si11 O10 108.2(3) . .
O22 Si11 O10 109.4(3) . .
O14 Si11 O11 110.0(3) . .
O22 Si11 O11 108.2(3) . .
O10 Si11 O11 110.6(3) . .
O11 Si12 O24 110.6(3) . .
O11 Si12 O20 109.3(3) . .
O24 Si12 O20 106.5(3) . .
O11 Si12 O12 109.2(3) . .
O24 Si12 O12 112.3(3) . .
O20 Si12 O12 108.9(3) . .
O42 Si13 O21 109.2(3) . 2
O42 Si13 O41 109.7(3) . .
O21 Si13 O41 108.0(3) 2 .
O42 Si13 O27 110.5(3) . .
O21 Si13 O27 109.7(3) 2 .
O41 Si13 O27 109.8(3) . .
O39 Si14 O27 110.8(3) . .
O39 Si14 O32 108.7(3) . .
O27 Si14 O32 109.3(3) . .
O39 Si14 O28 110.6(3) . .
O27 Si14 O28 107.9(3) . .
O32 Si14 O28 109.5(3) . .
O19 Si15 O28 109.6(3) 4_566 .
O19 Si15 O29 108.9(3) 4_566 .
O28 Si15 O29 108.7(3) . .
O19 Si15 O20 111.4(3) 4_566 4_566
O28 Si15 O20 107.6(3) . 4_566
O29 Si15 O20 110.7(3) . 4_566
O30 Si16 O16 109.5(3) . 4_566
O30 Si16 O29 109.1(3) . .
O16 Si16 O29 110.2(3) 4_566 .
O30 Si16 O17 108.5(3) . 4_566
O16 Si16 O17 110.2(3) 4_566 4_566
O29 Si16 O17 109.4(3) . 4_566
O31 Si17 O40 109.5(3) . .
O31 Si17 O47 109.5(3) . .
O40 Si17 O47 110.9(3) . .
O31 Si17 O30 109.6(3) . .
O40 Si17 O30 109.1(3) . .
O47 Si17 O30 108.2(3) . .
O44 Si18 O31 107.2(3) . .
O44 Si18 O45 110.5(3) . .
O31 Si18 O45 109.2(3) . .
O44 Si18 O32 109.9(3) . .
O31 Si18 O32 110.2(3) . .
O45 Si18 O32 109.9(3) . .
O23 Si19 O33 110.8(3) . .
O23 Si19 O22 110.5(3) . 2
O33 Si19 O22 107.5(3) . 2
O23 Si19 O43 107.6(3) . .
O33 Si19 O43 110.1(3) . .
O22 Si19 O43 110.4(3) 2 .
O34 Si20 O33 108.3(3) . .
O34 Si20 O39 111.2(3) . .
O33 Si20 O39 109.4(3) . .
O34 Si20 O38 109.4(3) . .
O33 Si20 O38 110.4(3) . .
O39 Si20 O38 108.2(3) . .
O25 Si21 O18 106.6(3) . 4_566
O25 Si21 O35 109.8(2) . .
O18 Si21 O35 109.9(3) 4_566 .
O25 Si21 O34 112.0(2) . .
O18 Si21 O34 109.9(3) 4_566 .
O35 Si21 O34 108.6(3) . .
O36 Si22 O15 110.1(3) . 4_566
O36 Si22 O35 108.0(3) . .
O15 Si22 O35 109.9(3) 4_566 .
O36 Si22 O26 110.4(3) . .
O15 Si22 O26 108.0(3) 4_566 .
O35 Si22 O26 110.4(2) . .
O36 Si23 O48 109.5(3) . .
O36 Si23 O40 109.7(3) . .
O48 Si23 O40 110.2(3) . .
O36 Si23 O37 110.9(3) . .
O48 Si23 O37 108.2(3) . .
O40 Si23 O37 108.3(3) . .
O38 Si24 O37 109.7(3) . .
O38 Si24 O24 108.7(3) . .
O37 Si24 O24 109.6(2) . .
O38 Si24 O46 110.3(3) . 4_666
O37 Si24 O46 110.7(3) . 4_666
O24 Si24 O46 107.8(3) . 4_666
Si1 O1 Si2 147.0(4) . .
Si3 O2 Si2 145.5(3) . .
Si3 O3 Si4 162.4(4) . .
Si4 O4 Si5 147.9(3) . .
Si5 O5 Si6 147.2(3) . .
Si6 O6 Si2 162.8(4) . .
Si8 O7 Si7 157.5(4) . .
Si9 O8 Si8 152.3(4) . .
Si10 O9 Si9 151.7(3) . .
Si10 O10 Si11 154.9(4) . .
Si12 O11 Si11 154.8(4) . .
Si8 O12 Si12 168.2(4) . .
Si8 O13 Si2 161.9(4) . .
Si11 O14 Si5 159.0(3) . .
Si1 O15 Si22 149.9(4) . 4_665
Si16 O16 Si1 174.8(4) 4_665 .
Si16 O17 Si7 145.8(4) 4_665 .
Si21 O18 Si6 141.9(3) 4_665 .
Si15 O19 Si6 168.0(4) 4_665 .
Si15 O20 Si12 142.6(3) 4_665 .
Si5 O21 Si13 145.8(3) . 2_545
Si11 O22 Si19 151.0(4) . 2_545
Si19 O23 Si7 155.3(3) . .
Si12 O24 Si24 149.2(3) . .
Si21 O25 Si9 150.9(3) . .
Si22 O26 Si10 145.2(3) . .
Si14 O27 Si13 153.6(4) . .
Si15 O28 Si14 149.0(3) . .
Si16 O29 Si15 160.3(4) . .
Si16 O30 Si17 157.2(4) . .
Si18 O31 Si17 147.8(3) . .
Si14 O32 Si18 157.6(4) . .
Si19 O33 Si20 150.7(4) . .
Si20 O34 Si21 146.8(3) . .
Si22 O35 Si21 151.5(3) . .
Si22 O36 Si23 160.8(4) . .
Si24 O37 Si23 153.7(4) . .
Si24 O38 Si20 155.7(4) . .
Si14 O39 Si20 165.5(4) . .
Si23 O40 Si17 161.0(3) . .
Si10 O41 Si13 149.7(3) 4_666 .
Si13 O42 Si4 158.7(4) . 4_666
Si4 O43 Si19 150.4(4) 4_666 .
Si9 O44 Si18 150.3(3) 4_666 .
Si18 O45 Si3 154.8(4) . 4_666
Si3 O46 Si24 154.9(4) . 4_565
Si1 O47 Si17 149.8(4) 2_545 .
Si23 O48 Si7 148.0(4) . 2_545

loop_
_geom_bond_atom_site_label_1
_geom_bond_atom_site_label_2
_geom_bond_distance
_geom_bond_site_symmetry_2
C101 C102 1.53(2) .
C103 C102 1.53(2) .
C103 C104 1.53(2) .
C102 C105 1.732(19) .
Si1 O15 1.568(5) .
Si1 O1 1.569(5) .
Si1 O47 1.571(5) 2
Si1 O16 1.597(5) .
Si2 O6 1.583(5) .
Si2 O2 1.589(5) .
Si2 O1 1.589(5) .
Si2 O13 1.590(6) .
Si3 O46 1.575(5) .
Si3 O3 1.575(5) .
Si3 O2 1.581(5) .
Si3 O45 1.593(5) 4_565
Si4 O4 1.575(5) .
Si4 O3 1.586(5) .
Si4 O42 1.588(5) 4_565
Si4 O43 1.589(5) 4_565
Si5 O21 1.579(5) .
Si5 O5 1.584(5) .
Si5 O14 1.586(5) .
Si5 O4 1.607(5) .
Si6 O6 1.576(5) .
Si6 O18 1.587(5) .
Si6 O5 1.591(5) .
Si6 O19 1.593(5) .
Si7 O7 1.588(5) .
Si7 O17 1.591(5) .
Si7 O23 1.595(6) .
Si7 O48 1.598(5) 2
Si8 O13 1.565(6) .
Si8 O12 1.565(5) .
Si8 O7 1.577(5) .
Si8 O8 1.599(5) .
Si9 O8 1.560(5) .
Si9 O44 1.582(5) 4_565
Si9 O25 1.598(5) .
Si9 O9 1.601(5) .
Si10 O9 1.580(5) .
Si10 O10 1.584(6) .
Si10 O41 1.590(5) 4_565
Si10 O26 1.596(6) .
Si11 O14 1.583(5) .
Si11 O22 1.584(5) .
Si11 O10 1.588(5) .
Si11 O11 1.595(5) .
Si12 O11 1.573(5) .
Si12 O24 1.582(5) .
Si12 O20 1.586(5) .
Si12 O12 1.601(5) .
Si13 O42 1.579(5) .
Si13 O21 1.591(5) 2
Si13 O41 1.591(5) .
Si13 O27 1.592(5) .
Si14 O39 1.572(6) .
Si14 O27 1.575(5) .
Si14 O32 1.587(5) .
Si14 O28 1.600(5) .
Si15 O19 1.572(5) 4_566
Si15 O28 1.572(5) .
Si15 O29 1.586(5) .
Si15 O20 1.586(5) 4_566
Si16 O30 1.563(5) .
Si16 O16 1.575(5) 4_566
Si16 O29 1.585(5) .
Si16 O17 1.590(5) 4_566
Si17 O31 1.589(5) .
Si17 O40 1.589(6) .
Si17 O47 1.592(5) .
Si17 O30 1.594(5) .
Si18 O44 1.587(5) .
Si18 O31 1.587(5) .
Si18 O45 1.587(5) .
Si18 O32 1.588(5) .
Si19 O23 1.574(6) .
Si19 O33 1.581(5) .
Si19 O22 1.586(5) 2
Si19 O43 1.598(5) .
Si20 O34 1.577(6) .
Si20 O33 1.582(5) .
Si20 O39 1.592(6) .
Si20 O38 1.607(5) .
Si21 O25 1.578(5) .
Si21 O18 1.580(5) 4_566
Si21 O35 1.599(5) .
Si21 O34 1.608(5) .
Si22 O36 1.571(6) .
Si22 O15 1.588(5) 4_566
Si22 O35 1.595(5) .
Si22 O26 1.595(6) .
Si23 O36 1.576(6) .
Si23 O48 1.578(5) .
Si23 O40 1.580(6) .
Si23 O37 1.586(5) .
Si24 O38 1.560(5) .
Si24 O37 1.579(6) .
Si24 O24 1.585(5) .
Si24 O46 1.600(5) 4_666
O15 Si22 1.588(5) 4_665
O16 Si16 1.575(5) 4_665
O17 Si16 1.590(5) 4_665
O18 Si21 1.580(5) 4_665
O19 Si15 1.572(5) 4_665
O20 Si15 1.586(5) 4_665
O21 Si13 1.591(5) 2_545
O22 Si19 1.586(5) 2_545
O41 Si10 1.590(5) 4_666
O42 Si4 1.588(5) 4_666
O43 Si4 1.589(5) 4_666
O44 Si9 1.582(5) 4_666
O45 Si3 1.593(5) 4_666
O46 Si24 1.600(5) 4_565
O47 Si1 1.571(5) 2_545
O48 Si7 1.598(5) 2_545
